data_1503932
loop_
_publ_author_name
'Chen, Yunfeng'
'Zhong, Cheng'
'Petersen, Jeffrey L.'
'Akhmedov, Novruz G.'
'Shi, Xiaodong'

_publ_section_title
;
 One-pot asymmetric synthesis of substituted piperidines by exocyclic
 chirality induction.
;
_journal_issue 11
_journal_name_full 'Organic letters'
_journal_page_first 2333
_journal_page_last 2336
_journal_paper_doi 10.1021/ol900708d
_journal_volume 11
_journal_year 2009
_chemical_formula_sum 'C18 H26 N2 O3'
_chemical_formula_weight 318.41
_chemical_name_systematic
; 
 ? 
;
_space_group_IT_number 61
_symmetry_cell_setting orthorhombic
_symmetry_space_group_name_Hall '-P 2ac 2ab'
_symmetry_space_group_name_H-M 'P b c a'
_atom_sites_solution_hydrogens geom
_atom_sites_solution_primary direct
_atom_sites_solution_secondary difmap
_audit_creation_method SHELXL-97
_cell_angle_alpha 90.00
_cell_angle_beta 90.00
_cell_angle_gamma 90.00
_cell_formula_units_Z 8
_cell_length_a 9.7178(8)
_cell_length_b 12.0387(10)
_cell_length_c 29.641(3)
_cell_measurement_reflns_used 5958
_cell_measurement_temperature 293(2)
_cell_measurement_theta_max 27.49
_cell_measurement_theta_min 2.68
_cell_volume 3467.7(5)
_computing_structure_refinement 'SHELXL-97 (Sheldrick, 1997)'
_computing_structure_solution 'SHELXS-97 (Sheldrick, 1990)'
_diffrn_ambient_temperature 293(2)
_diffrn_measured_fraction_theta_full 0.990
_diffrn_measured_fraction_theta_max 0.990
_diffrn_radiation_monochromator graphite
_diffrn_radiation_source 'fine-focus sealed tube'
_diffrn_radiation_type MoK\a
_diffrn_radiation_wavelength 0.71073
_diffrn_reflns_av_R_equivalents 0.0499
_diffrn_reflns_av_sigmaI/netI 0.0588
_diffrn_reflns_limit_h_max 11
_diffrn_reflns_limit_h_min -12
_diffrn_reflns_limit_k_max 15
_diffrn_reflns_limit_k_min -15
_diffrn_reflns_limit_l_max 38
_diffrn_reflns_limit_l_min -38
_diffrn_reflns_number 21870
_diffrn_reflns_theta_full 27.53
_diffrn_reflns_theta_max 27.53
_diffrn_reflns_theta_min 2.51
_diffrn_standards_decay_% none
_exptl_absorpt_coefficient_mu 0.083
_exptl_absorpt_correction_type semi-empirical
_exptl_absorpt_process_details SADABS
_exptl_crystal_density_diffrn 1.220
_exptl_crystal_density_method 'not measured'
_exptl_crystal_F_000 1376
_exptl_crystal_size_max 0.40
_exptl_crystal_size_mid 0.38
_exptl_crystal_size_min 0.26
_refine_diff_density_max 0.261
_refine_diff_density_min -0.171
_refine_diff_density_rms 0.039
_refine_ls_extinction_method none
_refine_ls_goodness_of_fit_ref 1.041
_refine_ls_hydrogen_treatment riding
_refine_ls_matrix_type full
_refine_ls_number_parameters 210
_refine_ls_number_reflns 3961
_refine_ls_number_restraints 0
_refine_ls_restrained_S_all 1.041
_refine_ls_R_factor_all 0.0591
_refine_ls_R_factor_gt 0.0456
_refine_ls_shift/su_max 0.000
_refine_ls_shift/su_mean 0.000
_refine_ls_structure_factor_coef Fsqd
_refine_ls_weighting_details 'calc w=1/[\s^2^(Fo^2^)+(0.0579P)^2^+0.6476P] where P=(Fo^2^+2Fc^2^)/3'
_refine_ls_weighting_scheme calc
_refine_ls_wR_factor_gt 0.1213
_refine_ls_wR_factor_ref 0.1339
_reflns_number_gt 3121
_reflns_number_total 3961
_reflns_threshold_expression >2sigma(I)
_cod_data_source_file ol900708d_si_002.cif
_cod_data_source_block 4b
_cod_original_sg_symbol_H-M Pbca
_cod_database_code 1503932

loop_
_symmetry_equiv_pos_as_xyz
'x, y, z'
'-x+1/2, -y, z+1/2'
'-x, y+1/2, -z+1/2'
'x+1/2, -y+1/2, -z'
'-x, -y, -z'
'x-1/2, y, -z-1/2'
'x, -y-1/2, z-1/2'
'-x-1/2, y-1/2, z'

loop_
_atom_site_label
_atom_site_type_symbol
_atom_site_fract_x
_atom_site_fract_y
_atom_site_fract_z
_atom_site_U_iso_or_equiv
_atom_site_adp_type
_atom_site_occupancy
_atom_site_symmetry_multiplicity
_atom_site_calc_flag
_atom_site_refinement_flags
O1 O 0.33943(11) 0.18115(9) 0.06411(3) 0.0520(3) Uani 1 1 d .
H1 H 0.3669 0.2140 0.0416 0.078 Uiso 1 1 calc R
O2 O -0.02222(13) 0.16003(10) -0.00557(4) 0.0617(3) Uani 1 1 d .
O3 O 0.08782(14) 0.29065(8) 0.02767(4) 0.0676(4) Uani 1 1 d .
N1 N 0.10951(11) 0.05693(8) 0.13664(3) 0.0355(2) Uani 1 1 d .
N2 N 0.05283(11) 0.19439(9) 0.02463(4) 0.0387(3) Uani 1 1 d .
C1 C 0.07493(12) 0.15223(9) 0.10688(4) 0.0322(3) Uani 1 1 d .
H1A H 0.1360 0.2146 0.1140 0.039 Uiso 1 1 calc R
C2 C 0.10442(12) 0.11200(9) 0.05845(4) 0.0324(3) Uani 1 1 d .
H2 H 0.0538 0.0425 0.0538 0.039 Uiso 1 1 calc R
C3 C 0.25912(13) 0.08758(11) 0.05074(4) 0.0382(3) Uani 1 1 d .
C4 C 0.29116(15) -0.00554(12) 0.08397(5) 0.0462(3) Uani 1 1 d .
H4A H 0.2384 -0.0710 0.0760 0.055 Uiso 1 1 calc R
H4B H 0.3881 -0.0243 0.0821 0.055 Uiso 1 1 calc R
C5 C 0.25662(14) 0.02865(13) 0.13207(5) 0.0463(3) Uani 1 1 d .
H5A H 0.2789 -0.0317 0.1525 0.056 Uiso 1 1 calc R
H5B H 0.3121 0.0924 0.1405 0.056 Uiso 1 1 calc R
C6 C 0.06761(13) 0.07315(10) 0.18435(4) 0.0381(3) Uani 1 1 d .
H6 H -0.0289 0.0968 0.1838 0.046 Uiso 1 1 calc R
C7 C 0.07142(17) -0.03702(12) 0.21001(5) 0.0494(3) Uani 1 1 d .
H7A H 0.1655 -0.0638 0.2114 0.059 Uiso 1 1 calc R
H7B H 0.0169 -0.0917 0.1940 0.059 Uiso 1 1 calc R
C8 C 0.01527(19) -0.02382(15) 0.25802(5) 0.0602(4) Uani 1 1 d .
H8A H -0.0817 -0.0050 0.2567 0.072 Uiso 1 1 calc R
H8B H 0.0240 -0.0938 0.2740 0.072 Uiso 1 1 calc R
C9 C 0.0920(2) 0.06597(16) 0.28368(5) 0.0646(5) Uani 1 1 d .
H9A H 0.0503 0.0757 0.3131 0.078 Uiso 1 1 calc R
H9B H 0.1867 0.0431 0.2881 0.078 Uiso 1 1 calc R
C10 C 0.0891(2) 0.17526(15) 0.25849(6) 0.0646(5) Uani 1 1 d .
H10A H 0.1433 0.2297 0.2748 0.077 Uiso 1 1 calc R
H10B H -0.0048 0.2022 0.2569 0.077 Uiso 1 1 calc R
C11 C 0.14662(17) 0.16248(12) 0.21048(5) 0.0489(3) Uani 1 1 d .
H11A H 0.1395 0.2328 0.1947 0.059 Uiso 1 1 calc R
H11B H 0.2432 0.1424 0.2120 0.059 Uiso 1 1 calc R
C12 C -0.07381(13) 0.18994(10) 0.11158(4) 0.0350(3) Uani 1 1 d .
C13 C -0.18219(14) 0.12288(13) 0.09749(5) 0.0458(3) Uani 1 1 d .
H13 H -0.1642 0.0516 0.0869 0.055 Uiso 1 1 calc R
C14 C -0.31723(16) 0.16134(17) 0.09907(6) 0.0611(4) Uani 1 1 d .
H14 H -0.3885 0.1163 0.0889 0.073 Uiso 1 1 calc R
C15 C -0.34563(17) 0.26538(17) 0.11552(6) 0.0652(5) Uani 1 1 d .
H15 H -0.4360 0.2908 0.1165 0.078 Uiso 1 1 calc R
C16 C -0.2402(2) 0.33186(15) 0.13046(6) 0.0618(4) Uani 1 1 d .
H16 H -0.2595 0.4018 0.1422 0.074 Uiso 1 1 calc R
C17 C -0.10444(16) 0.29520(11) 0.12812(5) 0.0466(3) Uani 1 1 d .
H17 H -0.0336 0.3415 0.1377 0.056 Uiso 1 1 calc R
C18 C 0.28879(16) 0.05382(14) 0.00206(5) 0.0520(4) Uani 1 1 d .
H18A H 0.2660 0.1141 -0.0178 0.078 Uiso 1 1 calc R
H18B H 0.2344 -0.0100 -0.0056 0.078 Uiso 1 1 calc R
H18C H 0.3846 0.0361 -0.0011 0.078 Uiso 1 1 calc R

loop_
_atom_site_aniso_label
_atom_site_aniso_U_11
_atom_site_aniso_U_22
_atom_site_aniso_U_33
_atom_site_aniso_U_23
_atom_site_aniso_U_13
_atom_site_aniso_U_12
O1 0.0442(6) 0.0681(7) 0.0436(6) -0.0008(5) 0.0019(4) -0.0196(5)
O2 0.0702(7) 0.0659(7) 0.0489(6) 0.0079(5) -0.0284(5) -0.0058(5)
O3 0.0984(9) 0.0405(6) 0.0639(8) 0.0128(5) -0.0213(7) -0.0111(5)
N1 0.0364(5) 0.0411(5) 0.0291(5) 0.0037(4) -0.0012(4) 0.0043(4)
N2 0.0412(6) 0.0421(6) 0.0328(6) 0.0046(4) -0.0024(4) -0.0003(4)
C1 0.0328(6) 0.0331(6) 0.0308(6) 0.0009(4) -0.0032(5) -0.0022(4)
C2 0.0345(6) 0.0333(6) 0.0294(6) 0.0017(4) -0.0023(4) -0.0027(4)
C3 0.0348(6) 0.0467(7) 0.0333(6) -0.0005(5) 0.0010(5) -0.0011(5)
C4 0.0418(7) 0.0541(8) 0.0427(7) 0.0031(6) 0.0028(6) 0.0138(6)
C5 0.0405(7) 0.0609(8) 0.0374(7) 0.0080(6) -0.0014(5) 0.0136(6)
C6 0.0376(6) 0.0467(7) 0.0301(6) 0.0029(5) -0.0016(5) 0.0018(5)
C7 0.0637(9) 0.0489(7) 0.0356(7) 0.0057(6) -0.0015(6) -0.0068(6)
C8 0.0703(10) 0.0711(10) 0.0392(8) 0.0142(7) 0.0058(7) -0.0037(8)
C9 0.0783(12) 0.0840(12) 0.0315(7) 0.0009(7) 0.0020(7) 0.0030(9)
C10 0.0839(12) 0.0663(10) 0.0435(9) -0.0123(7) 0.0026(8) 0.0010(9)
C11 0.0611(9) 0.0470(7) 0.0385(7) -0.0014(6) -0.0033(6) -0.0035(6)
C12 0.0353(6) 0.0406(6) 0.0292(6) 0.0032(5) -0.0016(5) 0.0018(5)
C13 0.0380(7) 0.0560(8) 0.0433(7) -0.0029(6) -0.0008(6) -0.0040(6)
C14 0.0355(7) 0.0956(13) 0.0524(9) -0.0016(8) -0.0017(7) -0.0047(7)
C15 0.0441(8) 0.0997(13) 0.0518(9) 0.0060(9) 0.0036(7) 0.0258(9)
C16 0.0679(11) 0.0626(9) 0.0549(9) 0.0011(7) 0.0062(8) 0.0282(8)
C17 0.0515(8) 0.0438(7) 0.0446(8) -0.0001(6) 0.0000(6) 0.0066(6)
C18 0.0484(8) 0.0701(9) 0.0375(7) -0.0043(6) 0.0070(6) 0.0047(7)

loop_
_atom_type_symbol
_atom_type_description
_atom_type_scat_dispersion_real
_atom_type_scat_dispersion_imag
_atom_type_scat_source
C C 0.0033 0.0016 'International Tables Vol C Tables 4.2.6.8 and 6.1.1.4'
H H 0.0000 0.0000 'International Tables Vol C Tables 4.2.6.8 and 6.1.1.4'
N N 0.0061 0.0033 'International Tables Vol C Tables 4.2.6.8 and 6.1.1.4'
O O 0.0106 0.0060 'International Tables Vol C Tables 4.2.6.8 and 6.1.1.4'

loop_
_geom_angle_atom_site_label_1
_geom_angle_atom_site_label_2
_geom_angle_atom_site_label_3
_geom_angle
C5 N1 C6 112.55(10)
C5 N1 C1 110.05(10)
C6 N1 C1 113.70(9)
O3 N2 O2 122.95(12)
O3 N2 C2 119.36(11)
O2 N2 C2 117.68(10)
N1 C1 C12 113.01(9)
N1 C1 C2 105.55(9)
C12 C1 C2 110.83(9)
N2 C2 C1 110.68(9)
N2 C2 C3 110.61(10)
C1 C2 C3 112.17(9)
O1 C3 C4 106.83(11)
O1 C3 C18 111.68(11)
C4 C3 C18 112.11(11)
O1 C3 C2 109.89(10)
C4 C3 C2 104.04(10)
C18 C3 C2 111.92(11)
C5 C4 C3 111.19(11)
N1 C5 C4 111.23(11)
N1 C6 C7 110.67(11)
N1 C6 C11 115.89(11)
C7 C6 C11 110.20(11)
C6 C7 C8 111.30(13)
C9 C8 C7 111.37(14)
C10 C9 C8 111.27(14)
C9 C10 C11 111.30(13)
C6 C11 C10 110.88(13)
C17 C12 C13 118.19(13)
C17 C12 C1 120.50(11)
C13 C12 C1 121.23(11)
C12 C13 C14 120.69(14)
C15 C14 C13 120.34(15)
C14 C15 C16 119.76(15)
C15 C16 C17 120.39(15)
C12 C17 C16 120.60(15)

loop_
_geom_bond_atom_site_label_1
_geom_bond_atom_site_label_2
_geom_bond_distance
O1 C3 1.4266(16)
O2 N2 1.2265(15)
O3 N2 1.2111(15)
N1 C5 1.4758(17)
N1 C6 1.4845(16)
N1 C1 1.4856(15)
N2 C2 1.4967(15)
C1 C12 1.5214(16)
C1 C2 1.5419(16)
C2 C3 1.5487(17)
C3 C4 1.5244(19)
C3 C18 1.5268(19)
C4 C5 1.521(2)
C6 C7 1.5295(18)
C6 C11 1.5316(19)
C7 C8 1.532(2)
C8 C9 1.518(3)
C9 C10 1.513(3)
C10 C11 1.537(2)
C12 C17 1.3909(18)
C12 C13 1.3912(18)
C13 C14 1.392(2)
C14 C15 1.372(3)
C15 C16 1.374(3)
C16 C17 1.393(2)
